data_7021585
loop_
_publ_author_name
'Shen, Si'
'Xue, Shufang'
'Lin, Shuang-Yan'
'Zhao, Lang'
'Tang, Jinkui'

_publ_section_title
;
 A triangular dysprosium with asymmetric central caps featuring
 ferromagnetic coupling and single-molecule magnet behaviour.
;
_journal_issue 29
_journal_name_full 'Dalton transactions (Cambridge, England : 2003)'
_journal_page_first 10413
_journal_page_last 10416
_journal_paper_doi 10.1039/c3dt51235e
_journal_volume 42
_journal_year 2013
_chemical_formula_sum 'C53 H76 Cl2 Dy3 N5 O29'
_chemical_formula_weight 1805.59
_chemical_name_systematic
; 
 ? 
;
_space_group_IT_number 9
_symmetry_cell_setting monoclinic
_symmetry_space_group_name_Hall 'C -2yc'
_symmetry_space_group_name_H-M 'C 1 c 1'
_atom_sites_solution_hydrogens geom
_atom_sites_solution_primary direct
_atom_sites_solution_secondary difmap
_audit_creation_method SHELXL-97
_cell_angle_alpha 90.00
_cell_angle_beta 122.8220(10)
_cell_angle_gamma 90.00
_cell_formula_units_Z 4
_cell_length_a 26.076(2)
_cell_length_b 14.2392(11)
_cell_length_c 22.762(3)
_cell_measurement_reflns_used 8917
_cell_measurement_temperature 191(2)
_cell_measurement_theta_max 25.10
_cell_measurement_theta_min 2.78
_cell_volume 7102.3(12)
_computing_cell_refinement 'Bruker SAINT'
_computing_data_collection 'Bruker APEX2'
_computing_data_reduction 'Bruker SAINT'
_computing_molecular_graphics 'Bruker SHELXTL'
_computing_publication_material 'Bruker SHELXTL'
_computing_structure_refinement 'SHELXL-97 (Sheldrick, 1997)'
_computing_structure_solution 'SHELXS-97 (Sheldrick, 1990)'
_diffrn_ambient_temperature 191(2)
_diffrn_measured_fraction_theta_full 0.995
_diffrn_measured_fraction_theta_max 0.995
_diffrn_measurement_device_type 'Bruker APEX-II CCD'
_diffrn_measurement_method '\f and \w scans'
_diffrn_radiation_monochromator graphite
_diffrn_radiation_source 'fine-focus sealed tube'
_diffrn_radiation_type MoK\a
_diffrn_radiation_wavelength 0.71073
_diffrn_reflns_av_R_equivalents 0.0391
_diffrn_reflns_av_unetI/netI 0.0803
_diffrn_reflns_limit_h_max 31
_diffrn_reflns_limit_h_min -29
_diffrn_reflns_limit_k_max 17
_diffrn_reflns_limit_k_min -9
_diffrn_reflns_limit_l_max 27
_diffrn_reflns_limit_l_min -23
_diffrn_reflns_number 17993
_diffrn_reflns_theta_full 25.18
_diffrn_reflns_theta_max 25.18
_diffrn_reflns_theta_min 1.71
_exptl_absorpt_coefficient_mu 3.281
_exptl_absorpt_correction_T_max 0.6942
_exptl_absorpt_correction_T_min 0.5745
_exptl_absorpt_correction_type multi-scan
_exptl_crystal_density_diffrn 1.689
_exptl_crystal_density_method 'not measured'
_exptl_crystal_F_000 3572
_exptl_crystal_size_max 0.19
_exptl_crystal_size_mid 0.17
_exptl_crystal_size_min 0.12
_refine_diff_density_max 1.733
_refine_diff_density_min -1.175
_refine_diff_density_rms 0.174
_refine_ls_abs_structure_details 'Flack H D (1983), Acta Cryst. A39, 876-881'
_refine_ls_abs_structure_Flack 0.020(16)
_refine_ls_extinction_method none
_refine_ls_goodness_of_fit_ref 1.033
_refine_ls_hydrogen_treatment mixed
_refine_ls_matrix_type full
_refine_ls_number_parameters 806
_refine_ls_number_reflns 10834
_refine_ls_number_restraints 206
_refine_ls_restrained_S_all 1.036
_refine_ls_R_factor_all 0.0670
_refine_ls_R_factor_gt 0.0540
_refine_ls_shift/su_max 0.052
_refine_ls_shift/su_mean 0.001
_refine_ls_structure_factor_coef Fsqd
_refine_ls_weighting_details 'calc w=1/[\s^2^(Fo^2^)+(0.0818P)^2^+0.0000P] where P=(Fo^2^+2Fc^2^)/3'
_refine_ls_weighting_scheme calc
_refine_ls_wR_factor_gt 0.1326
_refine_ls_wR_factor_ref 0.1412
_reflns_number_gt 9139
_reflns_number_total 10834
_reflns_threshold_expression >2sigma(I)
_cod_data_source_file c3dt51235e.txt
_cod_data_source_block d
_cod_original_cell_volume 7102.4(12)
_cod_original_sg_symbol_H-M Cc
_cod_database_code 7021585

loop_
_symmetry_equiv_pos_as_xyz
'x, y, z'
'x, -y, z+1/2'
'x+1/2, y+1/2, z'
'x+1/2, -y+1/2, z+1/2'

loop_
_atom_site_label
_atom_site_type_symbol
_atom_site_fract_x
_atom_site_fract_y
_atom_site_fract_z
_atom_site_U_iso_or_equiv
_atom_site_adp_type
_atom_site_occupancy
_atom_site_symmetry_multiplicity
_atom_site_calc_flag
_atom_site_refinement_flags
Dy1 Dy 0.91241(3) 0.90583(5) 0.44658(3) 0.03344(16) Uani 1 1 d .
Dy2 Dy 0.79701(2) 0.94366(4) 0.48171(3) 0.03099(15) Uani 1 1 d .
Dy3 Dy 0.85795(3) 1.13361(5) 0.43267(3) 0.03735(17) Uani 1 1 d .
Cl1 Cl 0.62504(16) 0.4930(3) 0.7608(2) 0.0505(9) Uani 1 1 d D
Cl2 Cl 0.10060(18) 0.4953(3) 0.6187(2) 0.0597(10) Uani 1 1 d D
N1 N 0.9722(6) 0.7632(10) 0.4762(7) 0.056(3) Uani 1 1 d DU
N2 N 0.9290(6) 1.2574(9) 0.4386(7) 0.049(3) Uani 1 1 d U
N3 N 0.7450(5) 0.8157(8) 0.3880(5) 0.034(3) Uani 1 1 d U
N4 N 0.8685(5) 0.9489(8) 0.6091(5) 0.039(3) Uani 1 1 d U
N5 N 0.7791(5) 1.2565(8) 0.3678(6) 0.039(3) Uani 1 1 d U
O1 O 0.8591(4) 0.8130(6) 0.3530(5) 0.043(2) Uani 1 1 d .
O2 O 0.7570(5) 0.7602(8) 0.2428(6) 0.065(3) Uani 1 1 d .
O3 O 1.0159(5) 0.9330(10) 0.5303(6) 0.074(4) Uani 1 1 d D
H3H H 1.0276 0.9879 0.5585 0.089 Uiso 1 1 calc R
O4 O 0.9281(4) 1.0595(7) 0.4208(5) 0.045(2) Uani 1 1 d .
O5 O 0.9614(4) 0.9219(7) 0.3737(5) 0.047(3) Uani 1 1 d .
O6 O 0.8957(5) 1.2408(7) 0.5302(5) 0.047(3) Uani 1 1 d .
H6 H 0.8813 1.2357 0.5605 0.057 Uiso 1 1 calc R
O7 O 0.8683(3) 0.8301(6) 0.4983(4) 0.032(2) Uani 1 1 d .
O8 O 0.9568(5) 0.7479(7) 0.6126(5) 0.051(3) Uani 1 1 d .
O9 O 0.6886(4) 0.9701(7) 0.3953(5) 0.040(2) Uani 1 1 d .
H9 H 0.6686 1.0213 0.4016 0.048 Uiso 1 1 calc R
O10 O 0.7639(4) 0.8406(6) 0.5277(4) 0.039(2) Uani 1 1 d .
O11 O 0.7128(5) 0.6762(7) 0.5121(5) 0.050(3) Uani 1 1 d .
O12 O 0.8974(4) 1.0156(6) 0.5159(4) 0.035(2) Uani 1 1 d .
O13 O 0.7858(5) 1.1133(6) 0.4588(5) 0.042(2) Uani 1 1 d .
O14 O 0.7501(5) 1.0514(7) 0.5371(6) 0.048(3) Uani 1 1 d .
O15 O 0.8157(5) 1.1377(7) 0.3078(5) 0.052(3) Uani 1 1 d .
H15H H 0.8302 1.0952 0.2879 0.062 Uiso 1 1 calc R
O16 O 0.8179(4) 0.9838(6) 0.3957(4) 0.0311(19) Uani 1 1 d .
H16 H 0.7859 0.9729 0.3452 0.037 Uiso 1 1 calc R
O17 O 0.6091(8) 0.4020(10) 0.7351(9) 0.139(8) Uani 1 1 d D
O18 O 0.6589(6) 0.4928(10) 0.8337(5) 0.089(4) Uani 1 1 d D
O19 O 0.6582(7) 0.5365(12) 0.7368(8) 0.104(5) Uani 1 1 d D
O20 O 0.5719(7) 0.5454(11) 0.7390(10) 0.129(7) Uani 1 1 d D
O25 O 0.2723(6) 0.5432(8) 0.7506(5) 0.063(3) Uani 1 1 d .
O26 O 0.5242(8) 0.7232(13) 0.7388(9) 0.114(5) Uani 1 1 d .
O27 O 0.4064(7) 0.7562(9) 0.6532(7) 0.080(4) Uani 1 1 d .
C1 C 0.8527(5) 0.7235(6) 0.3401(6) 0.048(4) Uani 1 1 d GU
C2 C 0.8978(4) 0.6600(8) 0.3844(5) 0.063(5) Uani 1 1 d GU
C3 C 0.8885(6) 0.5642(8) 0.3708(7) 0.086(6) Uani 1 1 d GU
H3 H 0.9193 0.5208 0.4011 0.103 Uiso 1 1 calc R
C4 C 0.8341(7) 0.5320(6) 0.3130(8) 0.093(7) Uani 1 1 d GU
H4 H 0.8277 0.4666 0.3037 0.112 Uiso 1 1 calc R
C5 C 0.7890(5) 0.5955(9) 0.2687(6) 0.087(6) Uani 1 1 d GU
H5 H 0.7518 0.5735 0.2292 0.104 Uiso 1 1 calc R
C6 C 0.7983(4) 0.6913(8) 0.2823(5) 0.057(4) Uani 1 1 d GU
C7 C 0.6999(10) 0.7284(18) 0.1849(10) 0.106(10) Uani 1 1 d .
H7A H 0.7069 0.6878 0.1552 0.160 Uiso 1 1 calc R
H7B H 0.6752 0.7826 0.1577 0.160 Uiso 1 1 calc R
H7C H 0.6783 0.6930 0.2020 0.160 Uiso 1 1 calc R
C8 C 0.9573(9) 0.6832(13) 0.4482(9) 0.066(6) Uani 1 1 d .
H8 H 0.9865 0.6342 0.4696 0.080 Uiso 1 1 calc R
C9 C 1.0377(8) 0.7668(15) 0.5398(11) 0.097(6) Uani 1 1 d DU
H9A H 1.0628 0.7176 0.5365 0.117 Uiso 1 1 calc R
H9B H 1.0384 0.7569 0.5833 0.117 Uiso 1 1 calc R
C10 C 1.0628(10) 0.8667(14) 0.5398(15) 0.109(6) Uani 1 1 d DU
H10A H 1.1019 0.8787 0.5846 0.131 Uiso 1 1 calc R
H10B H 1.0696 0.8725 0.5012 0.131 Uiso 1 1 calc R
C11 C 0.9652(4) 1.0812(6) 0.3958(5) 0.035(3) Uani 1 1 d GU
C12 C 0.9838(5) 1.1724(6) 0.3949(6) 0.069(5) Uani 1 1 d G
C13 C 1.0193(5) 1.1902(6) 0.3675(6) 0.051(4) Uani 1 1 d G
H13 H 1.0320 1.2525 0.3668 0.061 Uiso 1 1 calc R
C14 C 1.0362(5) 1.1169(7) 0.3411(6) 0.060(5) Uani 1 1 d G
H14 H 1.0604 1.1291 0.3224 0.072 Uiso 1 1 calc R
C15 C 1.0176(5) 1.0257(6) 0.3420(5) 0.050(4) Uani 1 1 d G
H15 H 1.0291 0.9756 0.3240 0.060 Uiso 1 1 calc R
C16 C 0.9821(4) 1.0079(5) 0.3694(5) 0.045(4) Uani 1 1 d G
C17 C 0.9686(9) 0.8477(12) 0.3359(10) 0.061(5) Uani 1 1 d .
H17A H 0.9451 0.8627 0.2859 0.092 Uiso 1 1 calc R
H17B H 0.9537 0.7886 0.3434 0.092 Uiso 1 1 calc R
H17C H 1.0118 0.8412 0.3526 0.092 Uiso 1 1 calc R
C18 C 0.9699(7) 1.2516(10) 0.4219(8) 0.043(3) Uani 1 1 d .
H18 H 0.9930 1.3069 0.4288 0.052 Uiso 1 1 calc R
C19 C 0.9308(7) 1.3408(12) 0.4775(9) 0.057(4) Uani 1 1 d .
H19A H 0.9648 1.3823 0.4865 0.069 Uiso 1 1 calc R
H19B H 0.8921 1.3764 0.4497 0.069 Uiso 1 1 calc R
C20 C 0.9391(8) 1.3114(10) 0.5428(8) 0.053(4) Uani 1 1 d .
H20A H 0.9809 1.2864 0.5740 0.064 Uiso 1 1 calc R
H20B H 0.9340 1.3659 0.5662 0.064 Uiso 1 1 calc R
C21 C 0.8620(4) 0.7359(4) 0.5040(4) 0.030(3) Uani 1 1 d GU
C22 C 0.9094(3) 0.6911(6) 0.5628(4) 0.041(3) Uani 1 1 d G
C23 C 0.9067(4) 0.5949(6) 0.5712(4) 0.055(4) Uani 1 1 d G
H23 H 0.9391 0.5642 0.6114 0.066 Uiso 1 1 calc R
C24 C 0.8566(5) 0.5435(4) 0.5209(5) 0.057(4) Uani 1 1 d G
H24 H 0.8547 0.4778 0.5266 0.068 Uiso 1 1 calc R
C25 C 0.8092(4) 0.5884(5) 0.4621(4) 0.046(4) Uani 1 1 d G
H25 H 0.7750 0.5533 0.4277 0.055 Uiso 1 1 calc R
C26 C 0.8119(3) 0.6846(6) 0.4537(4) 0.038(3) Uani 1 1 d G
C27 C 1.0013(7) 0.7033(12) 0.6752(8) 0.062(5) Uani 1 1 d .
H27A H 0.9813 0.6710 0.6956 0.093 Uiso 1 1 calc R
H27B H 1.0297 0.7504 0.7083 0.093 Uiso 1 1 calc R
H27C H 1.0237 0.6575 0.6653 0.093 Uiso 1 1 calc R
C28 C 0.7594(6) 0.7290(9) 0.3961(6) 0.031(3) Uani 1 1 d U
H28 H 0.7318 0.6887 0.3590 0.037 Uiso 1 1 calc R
C29 C 0.6861(7) 0.8423(11) 0.3231(8) 0.048(3) Uani 1 1 d U
H29A H 0.6941 0.8662 0.2880 0.058 Uiso 1 1 calc R
H29B H 0.6597 0.7861 0.3033 0.058 Uiso 1 1 calc R
C30 C 0.6554(10) 0.9123(15) 0.3373(11) 0.088(5) Uani 1 1 d U
H30A H 0.6335 0.9533 0.2956 0.106 Uiso 1 1 calc .
H30B H 0.6240 0.8802 0.3418 0.106 Uiso 1 1 calc .
C31 C 0.7915(6) 0.7817(9) 0.5818(7) 0.037(3) Uani 1 1 d U
C32 C 0.8463(6) 0.8034(10) 0.6455(6) 0.038(3) Uani 1 1 d .
C33 C 0.8729(7) 0.7372(11) 0.7016(8) 0.048(4) Uani 1 1 d .
H33 H 0.9098 0.7523 0.7443 0.058 Uiso 1 1 calc R
C34 C 0.8457(7) 0.6528(11) 0.6945(7) 0.049(4) Uani 1 1 d .
H34 H 0.8633 0.6098 0.7325 0.059 Uiso 1 1 calc R
C35 C 0.7914(8) 0.6287(10) 0.6307(9) 0.049(4) Uani 1 1 d .
H35 H 0.7726 0.5695 0.6253 0.059 Uiso 1 1 calc R
C36 C 0.7660(7) 0.6935(9) 0.5756(7) 0.039(3) Uani 1 1 d .
C37 C 0.6905(9) 0.5781(12) 0.4971(10) 0.069(5) Uani 1 1 d .
H37A H 0.7251 0.5354 0.5130 0.103 Uiso 1 1 calc R
H37B H 0.6616 0.5704 0.4467 0.103 Uiso 1 1 calc R
H37C H 0.6701 0.5636 0.5217 0.103 Uiso 1 1 calc R
C38 C 0.8789(7) 0.8896(10) 0.6555(7) 0.041(3) Uani 1 1 d .
H38 H 0.9115 0.9033 0.7018 0.049 Uiso 1 1 calc R
C39 C 0.9099(7) 1.0302(10) 0.6302(7) 0.043(3) Uani 1 1 d .
H39A H 0.9406 1.0288 0.6811 0.052 Uiso 1 1 calc R
H39B H 0.8867 1.0896 0.6186 0.052 Uiso 1 1 calc R
C40 C 0.9412(6) 1.0227(10) 0.5896(6) 0.040(3) Uani 1 1 d .
H40A H 0.9671 1.0787 0.5993 0.049 Uiso 1 1 calc R
H40B H 0.9679 0.9666 0.6057 0.049 Uiso 1 1 calc R
C41 C 0.7497(5) 1.1711(6) 0.4670(5) 0.039(3) Uani 1 1 d GU
C42 C 0.7329(5) 1.2596(7) 0.4365(5) 0.054(4) Uani 1 1 d G
C43 C 0.6972(6) 1.3176(6) 0.4493(7) 0.073(5) Uani 1 1 d G
H43 H 0.6856 1.3781 0.4285 0.088 Uiso 1 1 calc R
C44 C 0.6783(6) 1.2873(8) 0.4928(7) 0.074(4) Uani 1 1 d GU
H44 H 0.6539 1.3270 0.5016 0.089 Uiso 1 1 calc R
C45 C 0.6952(6) 1.1988(8) 0.5233(6) 0.083(5) Uani 1 1 d GU
H45 H 0.6823 1.1781 0.5530 0.100 Uiso 1 1 calc R
C46 C 0.7309(6) 1.1407(6) 0.5105(6) 0.060(5) Uani 1 1 d G
C47 C 0.7425(10) 1.0286(13) 0.5922(9) 0.070(5) Uani 1 1 d .
H47A H 0.7577 1.0803 0.6260 0.104 Uiso 1 1 calc R
H47B H 0.7654 0.9713 0.6154 0.104 Uiso 1 1 calc R
H47C H 0.6991 1.0183 0.5734 0.104 Uiso 1 1 calc R
C48 C 0.7440(8) 1.2904(12) 0.3825(8) 0.059(4) Uani 1 1 d .
H48 H 0.7211 1.3433 0.3556 0.071 Uiso 1 1 calc R
C49 C 0.7774(7) 1.2880(9) 0.3069(7) 0.044(3) Uani 1 1 d .
H49A H 0.8163 1.3193 0.3207 0.052 Uiso 1 1 calc R
H49B H 0.7437 1.3337 0.2806 0.052 Uiso 1 1 calc R
C50 C 0.7677(8) 1.2057(12) 0.2631(8) 0.058(4) Uani 1 1 d .
H50A H 0.7269 1.1782 0.2449 0.069 Uiso 1 1 calc R
H50B H 0.7706 1.2237 0.2229 0.069 Uiso 1 1 calc R
C51 C 0.3692(15) 0.798(2) 0.6742(14) 0.133(12) Uani 1 1 d .
H51A H 0.3471 0.7469 0.6809 0.160 Uiso 1 1 calc R
H51B H 0.3966 0.8276 0.7204 0.160 Uiso 1 1 calc R
C52 C 0.328(2) 0.862(3) 0.632(2) 0.164(16) Uani 1 1 d .
H52A H 0.3494 0.9189 0.6323 0.246 Uiso 1 1 calc .
H52B H 0.3016 0.8770 0.6488 0.246 Uiso 1 1 calc .
H52C H 0.3038 0.8368 0.5845 0.246 Uiso 1 1 calc .
O28 O 0.1301(8) 0.3550(14) 0.4938(12) 0.187(12) Uani 1 1 d D
O29 O 0.5678(10) 0.6063(16) 0.5889(11) 0.061(6) Uani 0.50 1 d PU
O30 O 0.1048(9) 0.5185(15) 0.4250(12) 0.066(6) Uani 0.50 1 d PDU
H30 H 0.1168 0.4845 0.4603 0.098 Uiso 0.50 1 calc PR
C53 C 0.0459(11) 0.529(3) 0.3917(15) 0.063(10) Uani 0.50 1 d PDU
H53A H 0.0340 0.5093 0.4244 0.075 Uiso 0.50 1 calc PR
H53B H 0.0381 0.5975 0.3846 0.075 Uiso 0.50 1 calc PR
C54 C 0.0094(18) 0.491(3) 0.335(3) 0.099(16) Uani 0.50 1 d PU
H54A H -0.0316 0.5165 0.3166 0.149 Uiso 0.50 1 calc PR
H54B H 0.0094 0.4235 0.3417 0.149 Uiso 0.50 1 calc PR
H54C H 0.0215 0.5046 0.3020 0.149 Uiso 0.50 1 calc PR
O21 O 0.1491(8) 0.4359(14) 0.6456(13) 0.158(8) Uani 1 1 d DU
O22 O 0.0585(9) 0.463(2) 0.6280(16) 0.28(2) Uani 1 1 d D
O24 O 0.1221(13) 0.5783(13) 0.6530(14) 0.36(4) Uani 1 1 d D
O23 O 0.0768(11) 0.511(2) 0.5499(9) 0.28(2) Uani 1 1 d D

loop_
_atom_site_aniso_label
_atom_site_aniso_U_11
_atom_site_aniso_U_22
_atom_site_aniso_U_33
_atom_site_aniso_U_23
_atom_site_aniso_U_13
_atom_site_aniso_U_12
Dy1 0.0211(3) 0.0414(4) 0.0304(3) 0.0062(3) 0.0091(2) 0.0053(3)
Dy2 0.0263(3) 0.0346(3) 0.0280(3) 0.0024(3) 0.0120(3) 0.0022(2)
Dy3 0.0357(4) 0.0352(4) 0.0415(4) 0.0050(3) 0.0211(3) 0.0014(3)
Cl1 0.0337(19) 0.054(2) 0.055(2) -0.0109(17) 0.0182(17) -0.0066(15)
Cl2 0.038(2) 0.067(3) 0.060(3) 0.004(2) 0.0177(19) 0.0015(18)
N1 0.048(6) 0.061(7) 0.060(7) 0.029(6) 0.029(5) 0.033(5)
N2 0.043(6) 0.053(6) 0.050(6) 0.002(5) 0.025(5) -0.016(5)
N3 0.033(5) 0.038(6) 0.031(5) -0.006(4) 0.016(4) 0.003(4)
N4 0.046(6) 0.047(6) 0.025(5) 0.000(4) 0.020(5) -0.003(4)
N5 0.037(6) 0.033(5) 0.048(6) -0.009(5) 0.023(5) -0.006(4)
O1 0.044(6) 0.037(6) 0.052(6) 0.008(4) 0.028(5) 0.004(4)
O2 0.056(7) 0.071(8) 0.048(6) -0.018(5) 0.015(6) -0.026(6)
O3 0.039(7) 0.125(11) 0.031(6) 0.009(6) 0.001(5) 0.004(6)
O4 0.032(5) 0.057(6) 0.039(6) -0.001(5) 0.015(5) -0.005(4)
O5 0.024(5) 0.065(7) 0.046(6) 0.007(5) 0.016(5) 0.003(4)
O6 0.065(7) 0.034(6) 0.039(6) -0.006(4) 0.026(5) -0.001(5)
O7 0.014(4) 0.041(5) 0.029(4) 0.011(4) 0.004(4) 0.011(3)
O8 0.042(6) 0.048(6) 0.040(6) 0.018(4) 0.007(5) 0.018(4)
O9 0.024(5) 0.045(6) 0.051(6) 0.009(4) 0.020(4) 0.013(4)
O10 0.044(6) 0.037(5) 0.029(5) 0.005(4) 0.015(4) 0.003(4)
O11 0.053(6) 0.031(5) 0.049(6) -0.007(4) 0.018(5) -0.018(4)
O12 0.024(5) 0.037(5) 0.031(5) 0.005(4) 0.006(4) -0.004(4)
O13 0.054(6) 0.033(5) 0.044(5) 0.007(4) 0.030(5) 0.002(4)
O14 0.037(6) 0.050(7) 0.061(7) 0.005(5) 0.028(6) 0.004(4)
O15 0.081(8) 0.033(6) 0.056(7) 0.013(5) 0.047(7) 0.014(5)
O16 0.019(4) 0.042(5) 0.031(5) 0.002(4) 0.013(4) 0.008(4)
O17 0.18(2) 0.085(12) 0.180(19) -0.092(12) 0.114(17) -0.069(12)
O18 0.070(9) 0.101(11) 0.052(8) -0.007(7) 0.004(7) -0.011(7)
O19 0.107(13) 0.128(14) 0.109(12) -0.014(10) 0.079(11) -0.037(10)
O20 0.072(11) 0.140(16) 0.120(14) -0.001(11) 0.017(10) 0.049(10)
O25 0.085(9) 0.064(7) 0.038(6) -0.007(5) 0.030(6) -0.017(6)
O26 0.108(14) 0.133(15) 0.096(12) 0.014(10) 0.051(11) 0.011(10)
O27 0.120(12) 0.060(8) 0.091(10) -0.015(7) 0.076(10) 0.007(7)
C1 0.053(7) 0.045(7) 0.051(7) 0.001(6) 0.032(6) 0.000(6)
C2 0.074(9) 0.059(8) 0.072(8) 0.008(6) 0.051(7) 0.014(6)
C3 0.101(10) 0.078(10) 0.094(10) 0.016(7) 0.064(8) 0.011(7)
C4 0.115(11) 0.082(10) 0.107(10) -0.004(8) 0.077(8) -0.007(8)
C5 0.102(10) 0.093(10) 0.089(10) -0.010(8) 0.068(8) -0.021(8)
C6 0.071(8) 0.057(8) 0.058(7) -0.005(6) 0.046(6) -0.020(6)
C7 0.091(16) 0.17(2) 0.073(13) -0.076(15) 0.056(13) -0.096(17)
C8 0.101(15) 0.059(12) 0.076(12) 0.045(10) 0.072(12) 0.058(11)
C9 0.090(8) 0.107(9) 0.097(8) 0.013(7) 0.052(7) 0.014(7)
C10 0.095(9) 0.113(9) 0.109(9) 0.012(7) 0.048(7) 0.013(7)
C11 0.028(6) 0.047(7) 0.028(6) 0.001(5) 0.014(5) -0.014(5)
C12 0.090(15) 0.071(13) 0.071(12) 0.026(10) 0.061(12) 0.007(10)
C13 0.050(9) 0.043(9) 0.065(10) -0.007(7) 0.035(9) -0.015(7)
C14 0.057(11) 0.084(13) 0.046(9) 0.023(8) 0.032(9) 0.001(9)
C15 0.036(8) 0.058(10) 0.054(9) 0.002(7) 0.024(7) 0.009(7)
C16 0.030(7) 0.072(11) 0.038(8) 0.013(7) 0.022(6) 0.009(7)
C17 0.073(12) 0.063(11) 0.069(11) -0.009(9) 0.053(10) 0.007(8)
C18 0.044(9) 0.043(8) 0.056(9) -0.002(7) 0.036(8) -0.013(6)
C19 0.037(9) 0.060(11) 0.059(10) 0.008(8) 0.016(8) -0.005(7)
C20 0.053(10) 0.034(9) 0.048(9) -0.004(7) 0.011(8) -0.003(7)
C21 0.029(6) 0.037(6) 0.027(5) 0.015(5) 0.017(5) 0.019(5)
C22 0.031(7) 0.051(9) 0.035(7) 0.000(6) 0.013(6) 0.005(6)
C23 0.059(11) 0.046(9) 0.049(9) 0.007(7) 0.021(8) 0.013(8)
C24 0.071(12) 0.043(9) 0.073(12) 0.007(8) 0.049(10) 0.010(8)
C25 0.054(9) 0.033(8) 0.056(9) 0.002(7) 0.033(8) -0.003(6)
C26 0.032(7) 0.038(8) 0.045(8) -0.012(6) 0.023(6) -0.007(6)
C27 0.047(10) 0.055(10) 0.047(9) 0.019(8) 0.002(8) 0.024(7)
C28 0.033(6) 0.032(6) 0.030(5) 0.001(5) 0.018(5) 0.000(5)
C29 0.049(6) 0.052(6) 0.048(6) -0.003(5) 0.030(5) 0.010(5)
C30 0.074(7) 0.076(7) 0.074(7) -0.014(6) 0.014(6) 0.021(6)
C31 0.039(6) 0.040(6) 0.035(6) 0.003(5) 0.023(5) 0.003(5)
C32 0.026(7) 0.052(9) 0.028(7) 0.010(6) 0.009(6) 0.012(6)
C33 0.044(9) 0.064(10) 0.038(8) 0.001(7) 0.023(7) -0.008(7)
C34 0.055(10) 0.054(10) 0.033(8) 0.009(6) 0.021(7) 0.007(7)
C35 0.063(10) 0.029(8) 0.065(10) -0.006(7) 0.042(9) -0.005(7)
C36 0.049(9) 0.039(8) 0.028(7) -0.003(6) 0.021(7) 0.009(6)
C37 0.063(12) 0.060(11) 0.065(11) -0.022(9) 0.023(10) -0.030(9)
C38 0.043(8) 0.052(9) 0.033(7) -0.004(6) 0.024(7) -0.006(6)
C39 0.046(9) 0.051(9) 0.027(7) -0.008(6) 0.015(6) -0.019(7)
C40 0.022(7) 0.046(8) 0.026(7) -0.009(6) -0.004(5) -0.013(6)
C41 0.052(7) 0.031(6) 0.038(6) 0.001(5) 0.027(5) 0.024(5)
C42 0.036(8) 0.050(10) 0.061(10) -0.003(8) 0.016(8) 0.011(7)
C43 0.073(13) 0.058(11) 0.084(14) 0.017(10) 0.040(11) 0.015(9)
C44 0.073(7) 0.087(8) 0.078(7) -0.003(6) 0.051(6) 0.013(6)
C45 0.081(8) 0.096(8) 0.085(8) -0.006(6) 0.053(6) 0.009(6)
C46 0.073(12) 0.046(10) 0.076(12) 0.010(8) 0.051(10) 0.036(8)
C47 0.112(16) 0.070(12) 0.057(11) 0.016(9) 0.066(12) 0.025(11)
C48 0.047(10) 0.060(11) 0.049(9) 0.014(8) 0.012(8) 0.012(8)
C49 0.046(8) 0.027(7) 0.039(8) 0.011(6) 0.011(7) 0.006(6)
C50 0.048(10) 0.074(12) 0.047(9) 0.024(8) 0.024(8) 0.018(8)
C51 0.15(3) 0.15(3) 0.09(2) 0.015(18) 0.06(2) 0.07(2)
C52 0.24(5) 0.17(3) 0.18(4) 0.02(3) 0.17(4) 0.03(3)
O28 0.059(12) 0.20(2) 0.21(2) -0.091(19) 0.010(13) 0.007(12)
O29 0.053(9) 0.068(10) 0.045(9) -0.004(7) 0.015(7) -0.013(7)
O30 0.060(9) 0.072(10) 0.067(10) 0.000(8) 0.037(7) 0.029(7)
C53 0.037(18) 0.12(3) 0.038(17) -0.006(18) 0.025(15) 0.024(18)
C54 0.05(2) 0.11(3) 0.13(4) 0.07(3) 0.04(3) 0.02(2)
O21 0.144(11) 0.161(12) 0.172(12) 0.048(8) 0.088(9) 0.027(8)
O22 0.107(19) 0.31(4) 0.40(5) 0.16(4) 0.13(3) -0.04(2)
O24 0.33(6) 0.22(4) 0.18(3) -0.03(3) -0.09(3) 0.02(3)
O23 0.18(3) 0.51(6) 0.15(2) 0.19(3) 0.09(2) 0.18(4)

loop_
_atom_type_symbol
_atom_type_description
_atom_type_scat_dispersion_real
_atom_type_scat_dispersion_imag
_atom_type_scat_source
C C 0.0033 0.0016 'International Tables Vol C Tables 4.2.6.8 and 6.1.1.4'
H H 0.0000 0.0000 'International Tables Vol C Tables 4.2.6.8 and 6.1.1.4'
N N 0.0061 0.0033 'International Tables Vol C Tables 4.2.6.8 and 6.1.1.4'
O O 0.0106 0.0060 'International Tables Vol C Tables 4.2.6.8 and 6.1.1.4'
Dy Dy -0.1892 4.4098 'International Tables Vol C Tables 4.2.6.8 and 6.1.1.4'
Cl Cl 0.1484 0.1585 'International Tables Vol C Tables 4.2.6.8 and 6.1.1.4'

loop_
_geom_angle_atom_site_label_1
_geom_angle_atom_site_label_2
_geom_angle_atom_site_label_3
_geom_angle
O1 Dy1 O7 89.1(3)
O1 Dy1 O3 136.0(4)
O7 Dy1 O3 109.5(4)
O1 Dy1 O16 82.2(3)
O7 Dy1 O16 78.1(3)
O3 Dy1 O16 139.3(4)
O1 Dy1 O4 114.5(3)
O7 Dy1 O4 139.5(3)
O3 Dy1 O4 76.7(4)
O16 Dy1 O4 73.6(3)
O1 Dy1 O12 140.5(3)
O7 Dy1 O12 70.4(3)
O3 Dy1 O12 83.3(4)
O16 Dy1 O12 61.1(3)
O4 Dy1 O12 70.8(3)
O1 Dy1 N1 75.2(4)
O7 Dy1 N1 83.7(4)
O3 Dy1 N1 68.2(5)
O16 Dy1 N1 151.1(4)
O4 Dy1 N1 132.4(4)
O12 Dy1 N1 132.3(4)
O1 Dy1 O5 73.2(3)
O7 Dy1 O5 157.0(3)
O3 Dy1 O5 75.9(4)
O16 Dy1 O5 113.0(3)
O4 Dy1 O5 63.1(3)
O12 Dy1 O5 132.5(3)
N1 Dy1 O5 77.7(4)
O1 Dy1 Dy3 116.8(2)
O7 Dy1 Dy3 100.9(2)
O3 Dy1 Dy3 98.8(3)
O16 Dy1 Dy3 41.5(2)
O4 Dy1 Dy3 39.7(3)
O12 Dy1 Dy3 41.4(2)
N1 Dy1 Dy3 167.0(4)
O5 Dy1 Dy3 100.2(2)
O1 Dy1 Dy2 98.0(3)
O7 Dy1 Dy2 40.4(2)
O3 Dy1 Dy2 122.3(3)
O16 Dy1 Dy2 41.5(2)
O4 Dy1 Dy2 101.4(3)
O12 Dy1 Dy2 44.9(2)
N1 Dy1 Dy2 124.1(3)
O5 Dy1 Dy2 154.4(2)
Dy3 Dy1 Dy2 61.687(17)
O10 Dy2 O7 86.9(3)
O10 Dy2 O16 150.1(3)
O7 Dy2 O16 77.4(3)
O10 Dy2 O9 84.6(3)
O7 Dy2 O9 135.2(3)
O16 Dy2 O9 88.9(3)
O10 Dy2 O13 135.7(3)
O7 Dy2 O13 135.1(3)
O16 Dy2 O13 69.0(3)
O9 Dy2 O13 74.0(3)
O10 Dy2 N4 72.9(4)
O7 Dy2 N4 78.6(3)
O16 Dy2 N4 127.0(3)
O9 Dy2 N4 138.8(4)
O13 Dy2 N4 98.5(3)
O10 Dy2 O12 136.6(3)
O7 Dy2 O12 68.1(3)
O16 Dy2 O12 59.3(3)
O9 Dy2 O12 138.1(3)
O13 Dy2 O12 69.4(3)
N4 Dy2 O12 67.9(3)
O10 Dy2 N3 76.0(3)
O7 Dy2 N3 70.0(3)
O16 Dy2 N3 74.9(3)
O9 Dy2 N3 65.2(3)
O13 Dy2 N3 125.0(3)
N4 Dy2 N3 136.4(4)
O12 Dy2 N3 122.7(3)
O10 Dy2 O14 76.3(3)
O7 Dy2 O14 148.3(3)
O16 Dy2 O14 128.4(3)
O9 Dy2 O14 70.4(3)
O13 Dy2 O14 60.2(3)
N4 Dy2 O14 70.9(4)
O12 Dy2 O14 106.7(3)
N3 Dy2 O14 129.1(3)
O10 Dy2 Dy1 126.7(2)
O7 Dy2 Dy1 39.9(2)
O16 Dy2 Dy1 41.21(19)
O9 Dy2 Dy1 126.5(2)
O13 Dy2 Dy1 96.8(2)
N4 Dy2 Dy1 94.4(3)
O12 Dy2 Dy1 42.5(2)
N3 Dy2 Dy1 80.5(2)
O14 Dy2 Dy1 148.9(2)
O10 Dy2 Dy3 170.5(2)
O7 Dy2 Dy3 97.1(2)
O16 Dy2 Dy3 39.3(2)
O9 Dy2 Dy3 98.4(2)
O13 Dy2 Dy3 38.6(2)
N4 Dy2 Dy3 99.4(3)
O12 Dy2 Dy3 39.61(19)
N3 Dy2 Dy3 113.5(3)
O14 Dy2 Dy3 96.1(2)
Dy1 Dy2 Dy3 58.295(17)
O4 Dy3 O13 144.2(3)
O4 Dy3 O12 74.2(3)
O13 Dy3 O12 76.0(3)
O4 Dy3 O16 76.2(3)
O13 Dy3 O16 72.8(3)
O12 Dy3 O16 62.8(3)
O4 Dy3 O6 116.9(4)
O13 Dy3 O6 79.8(4)
O12 Dy3 O6 85.9(3)
O16 Dy3 O6 142.3(3)
O4 Dy3 O15 75.8(4)
O13 Dy3 O15 113.1(4)
O12 Dy3 O15 133.9(3)
O16 Dy3 O15 76.6(3)
O6 Dy3 O15 139.4(3)
O4 Dy3 N5 136.3(4)
O13 Dy3 N5 73.2(4)
O12 Dy3 N5 148.7(4)
O16 Dy3 N5 111.5(3)
O6 Dy3 N5 84.0(4)
O15 Dy3 N5 65.4(4)
O4 Dy3 N2 73.2(4)
O13 Dy3 N2 140.0(4)
O12 Dy3 N2 118.6(4)
O16 Dy3 N2 147.1(4)
O6 Dy3 N2 65.5(4)
O15 Dy3 N2 84.2(4)
N5 Dy3 N2 83.4(4)
O4 Dy3 Dy1 42.0(2)
O13 Dy3 Dy1 102.2(2)
O12 Dy3 Dy1 43.3(2)
O16 Dy3 Dy1 42.24(19)
O6 Dy3 Dy1 124.1(2)
O15 Dy3 Dy1 91.9(2)
N5 Dy3 Dy1 150.9(3)
N2 Dy3 Dy1 113.4(3)
O4 Dy3 Dy2 102.0(2)
O13 Dy3 Dy2 42.2(2)
O12 Dy3 Dy2 43.7(2)
O16 Dy3 Dy2 40.2(2)
O6 Dy3 Dy2 102.6(3)
O15 Dy3 Dy2 112.6(2)
N5 Dy3 Dy2 110.5(3)
N2 Dy3 Dy2 161.3(3)
Dy1 Dy3 Dy2 60.018(18)
O17 Cl1 O19 110.9(11)
O17 Cl1 O18 110.5(9)
O19 Cl1 O18 109.8(8)
O17 Cl1 O20 109.5(9)
O19 Cl1 O20 109.2(9)
O18 Cl1 O20 106.7(11)
O22 Cl2 O23 110.3(12)
O22 Cl2 O24 109.5(17)
O23 Cl2 O24 107.8(13)
O22 Cl2 O21 111.5(11)
O23 Cl2 O21 110.8(16)
O24 Cl2 O21 106.8(12)
C8 N1 C9 113.0(14)
C8 N1 Dy1 129.9(11)
C9 N1 Dy1 117.0(12)
C18 N2 C19 117.4(12)
C18 N2 Dy3 129.2(10)
C19 N2 Dy3 112.5(9)
C28 N3 C29 117.0(11)
C28 N3 Dy2 125.9(9)
C29 N3 Dy2 116.1(8)
C38 N4 C39 117.8(12)
C38 N4 Dy2 130.5(10)
C39 N4 Dy2 111.2(8)
C48 N5 C49 120.2(13)
C48 N5 Dy3 127.7(11)
C49 N5 Dy3 112.1(9)
C1 O1 Dy1 137.1(8)
C6 O2 C7 115.8(15)
C10 O3 Dy1 121.0(13)
C11 O4 Dy3 137.1(7)
C11 O4 Dy1 123.9(7)
Dy3 O4 Dy1 98.2(4)
C16 O5 C17 115.6(11)
C16 O5 Dy1 118.4(7)
C17 O5 Dy1 126.0(9)
C20 O6 Dy3 120.9(9)
C21 O7 Dy1 128.7(6)
C21 O7 Dy2 124.7(6)
Dy1 O7 Dy2 99.6(3)
C22 O8 C27 116.1(11)
C30 O9 Dy2 121.7(10)
C31 O10 Dy2 134.0(9)
C36 O11 C37 117.2(12)
C40 O12 Dy3 128.7(8)
C40 O12 Dy1 120.4(8)
Dy3 O12 Dy1 95.3(3)
C40 O12 Dy2 115.3(7)
Dy3 O12 Dy2 96.7(3)
Dy1 O12 Dy2 92.6(3)
C41 O13 Dy3 134.6(7)
C41 O13 Dy2 125.9(7)
Dy3 O13 Dy2 99.2(4)
C46 O14 C47 114.3(11)
C46 O14 Dy2 118.2(7)
C47 O14 Dy2 127.5(9)
C50 O15 Dy3 120.2(9)
Dy3 O16 Dy1 96.3(3)
Dy3 O16 Dy2 100.5(3)
Dy1 O16 Dy2 97.3(3)
O1 C1 C2 121.4(9)
O1 C1 C6 118.6(9)
C2 C1 C6 120.0
C3 C2 C1 120.0
C3 C2 C8 113.7(10)
C1 C2 C8 126.3(10)
C2 C3 C4 120.0
C3 C4 C5 120.0
C6 C5 C4 120.0
O2 C6 C5 125.1(9)
O2 C6 C1 114.9(9)
C5 C6 C1 120.0
N1 C8 C2 124.9(13)
N1 C9 C10 106.5(17)
O3 C10 C9 105.6(17)
C12 C11 C16 120.0
C12 C11 O4 122.5(7)
C16 C11 O4 117.5(7)
C13 C12 C11 120.0
C13 C12 C18 115.9(8)
C11 C12 C18 124.1(8)
C12 C13 C14 120.0
C13 C14 C15 120.0
C16 C15 C14 120.0
O5 C16 C15 125.6(7)
O5 C16 C11 114.4(7)
C15 C16 C11 120.0
N2 C18 C12 127.7(12)
C20 C19 N2 108.9(13)
O6 C20 C19 109.8(12)
O7 C21 C22 117.0(6)
O7 C21 C26 123.0(6)
C22 C21 C26 120.0
C23 C22 C21 120.0
C23 C22 O8 123.3(7)
C21 C22 O8 116.6(7)
C24 C23 C22 120.0
C25 C24 C23 120.0
C24 C25 C26 120.0
C25 C26 C21 120.0
C25 C26 C28 117.8(7)
C21 C26 C28 121.9(7)
N3 C28 C26 128.4(11)
C30 C29 N3 110.9(13)
O9 C30 C29 119.7(17)
O10 C31 C36 118.9(12)
O10 C31 C32 123.5(12)
C36 C31 C32 117.6(12)
C31 C32 C33 120.3(13)
C31 C32 C38 122.0(12)
C33 C32 C38 117.7(13)
C34 C33 C32 120.6(14)
C33 C34 C35 120.2(13)
C36 C35 C34 119.0(13)
O11 C36 C31 114.9(11)
O11 C36 C35 122.7(13)
C31 C36 C35 122.3(13)
N4 C38 C32 126.8(13)
N4 C39 C40 106.5(11)
O12 C40 C39 111.3(10)
O13 C41 C42 122.9(8)
O13 C41 C46 117.1(8)
C42 C41 C46 120.0
C41 C42 C43 120.0
C41 C42 C48 122.4(9)
C43 C42 C48 117.1(9)
C42 C43 C44 120.0
C45 C44 C43 120.0
C46 C45 C44 120.0
O14 C46 C45 125.5(8)
O14 C46 C41 114.5(8)
C45 C46 C41 120.0
N5 C48 C42 128.4(14)
N5 C49 C50 108.1(11)
O15 C50 C49 106.7(12)
C52 C51 O27 118(3)
C54 C53 O30 124(3)

loop_
_geom_bond_atom_site_label_1
_geom_bond_atom_site_label_2
_geom_bond_distance
Dy1 O1 2.237(10)
Dy1 O7 2.310(9)
Dy1 O3 2.342(12)
Dy1 O16 2.357(8)
Dy1 O4 2.358(10)
Dy1 O12 2.399(9)
Dy1 N1 2.424(13)
Dy1 O5 2.595(10)
Dy1 Dy3 3.4856(9)
Dy1 Dy2 3.5488(9)
Dy2 O10 2.230(9)
Dy2 O7 2.334(8)
Dy2 O16 2.369(8)
Dy2 O9 2.444(9)
Dy2 O13 2.455(9)
Dy2 N4 2.456(11)
Dy2 O12 2.509(9)
Dy2 N3 2.564(11)
Dy2 O14 2.668(10)
Dy2 Dy3 3.6069(9)
Dy3 O4 2.251(11)
Dy3 O13 2.277(10)
Dy3 O12 2.315(8)
Dy3 O16 2.324(9)
Dy3 O6 2.420(9)
Dy3 O15 2.428(10)
Dy3 N5 2.486(12)
Dy3 N2 2.507(12)
Cl1 O17 1.390(13)
Cl1 O19 1.393(13)
Cl1 O18 1.395(11)
Cl1 O20 1.406(14)
Cl2 O22 1.307(13)
Cl2 O23 1.356(14)
Cl2 O24 1.358(15)
Cl2 O21 1.360(14)
N1 C8 1.26(2)
N1 C9 1.528(16)
N2 C18 1.316(18)
N2 C19 1.47(2)
N3 C28 1.273(16)
N3 C29 1.492(18)
N4 C38 1.261(17)
N4 C39 1.475(17)
N5 C48 1.23(2)
N5 C49 1.435(18)
O1 C1 1.298(12)
O2 C6 1.372(15)
O2 C7 1.42(2)
O3 C10 1.466(17)
O4 C11 1.398(12)
O5 C16 1.364(12)
O5 C17 1.437(18)
O6 C20 1.423(19)
O7 C21 1.367(10)
O8 C22 1.395(12)
O8 C27 1.411(15)
O9 C30 1.39(2)
O10 C31 1.333(15)
O11 C36 1.378(16)
O11 C37 1.480(18)
O12 C40 1.432(14)
O13 C41 1.338(12)
O14 C46 1.381(12)
O14 C47 1.409(18)
O15 C50 1.469(17)
O27 C51 1.42(3)
C1 C2 1.3900
C1 C6 1.3900
C2 C3 1.3900
C2 C8 1.48(2)
C3 C4 1.3900
C4 C5 1.3900
C5 C6 1.3900
C9 C10 1.567(18)
C11 C12 1.3900
C11 C16 1.3900
C12 C13 1.3900
C12 C18 1.423(16)
C13 C14 1.3900
C14 C15 1.3900
C15 C16 1.3900
C19 C20 1.44(2)
C21 C22 1.3900
C21 C26 1.3900
C22 C23 1.3900
C23 C24 1.3900
C24 C25 1.3900
C25 C26 1.3900
C26 C28 1.431(14)
C29 C30 1.42(2)
C31 C36 1.393(19)
C31 C32 1.413(19)
C32 C33 1.43(2)
C32 C38 1.44(2)
C33 C34 1.36(2)
C34 C35 1.42(2)
C35 C36 1.40(2)
C39 C40 1.53(2)
C41 C42 1.3900
C41 C46 1.3900
C42 C43 1.3900
C42 C48 1.47(2)
C43 C44 1.3900
C44 C45 1.3900
C45 C46 1.3900
C49 C50 1.47(2)
C51 C52 1.33(4)
O30 C53 1.302(18)
C53 C54 1.24(6)
